data_2212756
loop_
_publ_author_name
'Primjira P. Tadbuppa'
'Tiekink, Edward R. T.'

_publ_section_title
;
 (<i>E</i>)-<i>O</i>-Ethyl <i>N</i>-(4-chlorophenyl)thiocarbamate
;
_journal_coeditor_code AT2237
_journal_issue 4
_journal_name_full 'Acta Crystallographica Section E'
_journal_page_first o1779
_journal_page_last o1780
_journal_paper_doi 10.1107/S1600536807011312
_journal_volume 63
_journal_year 2007
_chemical_formula_iupac 'C9 H10 Cl N O S'
_chemical_formula_moiety 'C9 H10 Cl N O S'
_chemical_formula_sum 'C9 H10 Cl N O S'
_chemical_formula_weight 215.69
_chemical_name_systematic
;
(E)-O-Ethyl N-(4-chlorophenyl)thiocarbamate
;
_space_group_IT_number 14
_symmetry_cell_setting monoclinic
_symmetry_space_group_name_Hall '-P 2yn'
_symmetry_space_group_name_H-M 'P 1 21/n 1'
_atom_sites_solution_hydrogens geom
_atom_sites_solution_primary direct
_atom_sites_solution_secondary difmap
_audit_creation_method SHELXL-97
_cell_angle_alpha 90
_cell_angle_beta 96.402(3)
_cell_angle_gamma 90
_cell_formula_units_Z 4
_cell_length_a 8.7544(12)
_cell_length_b 4.5159(6)
_cell_length_c 25.794(4)
_cell_measurement_reflns_used 1000
_cell_measurement_temperature 223(2)
_cell_measurement_theta_max 29.0
_cell_measurement_theta_min 2.4
_cell_volume 1013.4(2)
_computing_cell_refinement 'SAINT (Bruker, 2000)'
_computing_data_collection 'SMART (Bruker, 2000)'
_computing_data_reduction SAINT
_computing_molecular_graphics 'ORTEPII (Johnson, 1976)'
_computing_publication_material SHELXL97
_computing_structure_refinement 'SHELXL97 (Sheldrick, 1997)'
_computing_structure_solution 'SIR92 (Altomare <i>et al.</i>,  1994)'
_diffrn_ambient_temperature 223(2)
_diffrn_measured_fraction_theta_full 0.995
_diffrn_measured_fraction_theta_max 0.995
_diffrn_measurement_device_type 'Bruker SMART CCD'
_diffrn_measurement_method '\f and \w'
_diffrn_radiation_monochromator graphite
_diffrn_radiation_source 'fine-focus sealed tube'
_diffrn_radiation_type MoK\a
_diffrn_radiation_wavelength 0.71069
_diffrn_reflns_av_R_equivalents 0.033
_diffrn_reflns_av_sigmaI/netI 0.039
_diffrn_reflns_limit_h_max 12
_diffrn_reflns_limit_h_min -10
_diffrn_reflns_limit_k_max 6
_diffrn_reflns_limit_k_min -6
_diffrn_reflns_limit_l_max 32
_diffrn_reflns_limit_l_min -36
_diffrn_reflns_number 7899
_diffrn_reflns_theta_full 30.0
_diffrn_reflns_theta_max 30.0
_diffrn_reflns_theta_min 1.6
_diffrn_standards_decay_% 0
_diffrn_standards_number 0
_exptl_absorpt_coefficient_mu 0.542
_exptl_absorpt_correction_T_max 1
_exptl_absorpt_correction_T_min 0.718
_exptl_absorpt_correction_type multi-scan
_exptl_absorpt_process_details '(SADABS; Bruker, 2000)'
_exptl_crystal_colour colourless
_exptl_crystal_density_diffrn 1.414
_exptl_crystal_density_method 'not measured'
_exptl_crystal_description rod
_exptl_crystal_F_000 448
_exptl_crystal_size_max 0.42
_exptl_crystal_size_mid 0.08
_exptl_crystal_size_min 0.08
_refine_diff_density_max 0.44
_refine_diff_density_min -0.24
_refine_ls_extinction_method none
_refine_ls_goodness_of_fit_ref 1.15
_refine_ls_hydrogen_treatment constr
_refine_ls_matrix_type full
_refine_ls_number_parameters 118
_refine_ls_number_reflns 2952
_refine_ls_number_restraints 0
_refine_ls_restrained_S_all 1.15
_refine_ls_R_factor_all 0.074
_refine_ls_R_factor_gt 0.061
_refine_ls_shift/su_max 0.001
_refine_ls_shift/su_mean 0.000
_refine_ls_structure_factor_coef Fsqd
_refine_ls_weighting_details 'calc w=1/[\s^2^(Fo^2^)+(0.0643P)^2^+0.3778P] where P=(Fo^2^+2Fc^2^)/3'
_refine_ls_weighting_scheme calc
_refine_ls_wR_factor_gt 0.146
_refine_ls_wR_factor_ref 0.153
_reflns_number_gt 2483
_reflns_number_total 2952
_reflns_threshold_expression I>2\s(I)
_cod_data_source_file at2237.cif
_cod_data_source_block I
_cod_original_sg_symbol_H-M 'P 21/n'
_cod_database_code 2212756
_cod_database_fobs_code 2212756

loop_
_symmetry_equiv_pos_as_xyz
'x, y, z'
'-x+1/2, y+1/2, -z+1/2'
'-x, -y, -z'
'x-1/2, -y-1/2, z-1/2'

loop_
_atom_site_type_symbol
_atom_site_label
_atom_site_fract_x
_atom_site_fract_y
_atom_site_fract_z
_atom_site_U_iso_or_equiv
_atom_site_adp_type
_atom_site_calc_flag
_atom_site_refinement_flags
_atom_site_occupancy
Cl Cl1 0.43225(9) 0.28880(17) 0.72729(2) 0.0559(2) Uani d . 1
S S1 0.71978(7) 1.20673(16) 1.00950(2) 0.0436(2) Uani d . 1
O O1 0.82425(17) 1.1026(4) 0.91852(6) 0.0365(4) Uani d . 1
N N1 0.6082(2) 0.8681(4) 0.93103(7) 0.0336(4) Uani d . 1
H H1 0.5422 0.8236 0.9526 0.040 Uiso calc R 1
C C1 0.7183(2) 1.0553(5) 0.95051(8) 0.0314(4) Uani d . 1
C C2 0.5793(2) 0.7286(5) 0.88171(8) 0.0313(4) Uani d . 1
C C3 0.4602(2) 0.5227(5) 0.87690(9) 0.0357(5) Uani d . 1
H H3 0.4099 0.4758 0.9062 0.043 Uiso calc R 1
C C4 0.4149(3) 0.3868(6) 0.82993(9) 0.0404(5) Uani d . 1
H H4 0.3337 0.2495 0.8270 0.048 Uiso calc R 1
C C5 0.4906(3) 0.4549(5) 0.78710(8) 0.0371(5) Uani d . 1
C C6 0.6108(3) 0.6508(6) 0.79135(9) 0.0420(5) Uani d . 1
H H6 0.6625 0.6914 0.7621 0.050 Uiso calc R 1
C C7 0.6567(3) 0.7896(6) 0.83845(9) 0.0416(5) Uani d . 1
H H7 0.7393 0.9238 0.8412 0.050 Uiso calc R 1
C C8 0.9476(3) 1.3132(6) 0.93333(9) 0.0391(5) Uani d . 1
H H8A 1.0133 1.2430 0.9641 0.047 Uiso calc R 1
H H8B 0.9054 1.5070 0.9412 0.047 Uiso calc R 1
C C9 1.0371(3) 1.3339(8) 0.88729(11) 0.0568(8) Uani d . 1
H H9A 1.1214 1.4720 0.8949 0.085 Uiso calc R 1
H H9B 0.9702 1.4027 0.8572 0.085 Uiso calc R 1
H H9C 1.0775 1.1402 0.8800 0.085 Uiso calc R 1

loop_
_atom_site_aniso_label
_atom_site_aniso_U_11
_atom_site_aniso_U_22
_atom_site_aniso_U_33
_atom_site_aniso_U_12
_atom_site_aniso_U_13
_atom_site_aniso_U_23
Cl1 0.0685(5) 0.0637(4) 0.0344(3) -0.0048(3) 0.0011(3) -0.0141(3)
S1 0.0397(3) 0.0585(4) 0.0341(3) -0.0095(3) 0.0102(2) -0.0134(3)
O1 0.0336(8) 0.0438(9) 0.0333(8) -0.0076(7) 0.0099(6) -0.0063(7)
N1 0.0355(9) 0.0397(10) 0.0270(8) -0.0074(7) 0.0089(7) -0.0027(7)
C1 0.0300(9) 0.0347(11) 0.0299(10) 0.0021(8) 0.0051(7) 0.0006(8)
C2 0.0331(10) 0.0326(10) 0.0287(10) 0.0025(8) 0.0055(8) 0.0002(8)
C3 0.0343(10) 0.0401(12) 0.0341(11) -0.0013(9) 0.0106(8) -0.0028(9)
C4 0.0358(11) 0.0455(13) 0.0400(12) -0.0065(10) 0.0049(9) -0.0072(10)
C5 0.0427(11) 0.0402(12) 0.0280(10) 0.0056(9) 0.0020(8) -0.0032(9)
C6 0.0500(13) 0.0489(14) 0.0289(11) -0.0040(11) 0.0124(9) 0.0000(10)
C7 0.0461(13) 0.0469(13) 0.0333(11) -0.0119(10) 0.0112(9) -0.0004(10)
C8 0.0330(11) 0.0440(12) 0.0410(12) -0.0080(9) 0.0069(9) -0.0063(10)
C9 0.0513(15) 0.078(2) 0.0440(14) -0.0258(14) 0.0162(12) -0.0075(14)

loop_
_atom_type_symbol
_atom_type_description
_atom_type_scat_dispersion_real
_atom_type_scat_dispersion_imag
_atom_type_scat_source
C C 0.0033 0.0016 'International Tables Vol C Tables 4.2.6.8 and 6.1.1.4'
H H 0.0000 0.0000 'International Tables Vol C Tables 4.2.6.8 and 6.1.1.4'
N N 0.0061 0.0033 'International Tables Vol C Tables 4.2.6.8 and 6.1.1.4'
O O 0.0106 0.0060 'International Tables Vol C Tables 4.2.6.8 and 6.1.1.4'
Cl Cl 0.1484 0.1585 'International Tables Vol C Tables 4.2.6.8 and 6.1.1.4'
S S 0.1246 0.1234 'International Tables Vol C Tables 4.2.6.8 and 6.1.1.4'

loop_
_geom_angle_atom_site_label_1
_geom_angle_atom_site_label_2
_geom_angle_atom_site_label_3
_geom_angle
_geom_angle_publ_flag
C1 O1 C8 119.43(17) ?
C1 N1 C2 131.89(18) ?
C1 N1 H1 114.1 ?
C2 N1 H1 114.1 ?
S1 C1 O1 124.56(16) y
S1 C1 N1 122.29(16) y
O1 C1 N1 113.15(18) y
C3 C2 C7 119.1(2) ?
C3 C2 N1 115.72(18) ?
C7 C2 N1 125.2(2) ?
C4 C3 C2 121.0(2) ?
C4 C3 H3 119.5 ?
C2 C3 H3 119.5 ?
C3 C4 C5 119.1(2) ?
C3 C4 H4 120.4 ?
C5 C4 H4 120.4 ?
C6 C5 C4 120.7(2) ?
C6 C5 Cl1 119.76(18) ?
C4 C5 Cl1 119.49(19) ?
C5 C6 C7 120.5(2) ?
C5 C6 H6 119.8 ?
C7 C6 H6 119.8 ?
C6 C7 C2 119.5(2) ?
C6 C7 H7 120.2 ?
C2 C7 H7 120.2 ?
O1 C8 C9 105.69(19) ?
O1 C8 H8A 110.6 ?
C9 C8 H8A 110.6 ?
O1 C8 H8B 110.6 ?
C9 C8 H8B 110.6 ?
H8A C8 H8B 108.7 ?
C8 C9 H9A 109.5 ?
C8 C9 H9B 109.5 ?
H9A C9 H9B 109.5 ?
C8 C9 H9C 109.5 ?
H9A C9 H9C 109.5 ?
H9B C9 H9C 109.5 ?

loop_
_geom_bond_atom_site_label_1
_geom_bond_atom_site_label_2
_geom_bond_distance
_geom_bond_publ_flag
Cl1 C5 1.740(2) ?
S1 C1 1.667(2) y
O1 C1 1.326(2) y
O1 C8 1.458(3) ?
N1 C1 1.337(3) y
N1 C2 1.417(3) ?
N1 H1 0.8700 ?
C2 C3 1.392(3) ?
C2 C7 1.396(3) ?
C3 C4 1.377(3) ?
C3 H3 0.9400 ?
C4 C5 1.385(3) ?
C4 H4 0.9400 ?
C5 C6 1.370(3) ?
C6 C7 1.386(3) ?
C6 H6 0.9400 ?
C7 H7 0.9400 ?
C8 C9 1.497(3) ?
C8 H8A 0.9800 ?
C8 H8B 0.9800 ?
C9 H9A 0.9700 ?
C9 H9B 0.9700 ?
C9 H9C 0.9700 ?

loop_
_geom_hbond_atom_site_label_D
_geom_hbond_atom_site_label_H
_geom_hbond_atom_site_label_A
_geom_hbond_site_symmetry_A
_geom_hbond_distance_DH
_geom_hbond_distance_HA
_geom_hbond_distance_DA
_geom_hbond_angle_DHA
_geom_hbond_publ_flag
N1 H1 S1 3_677 0.87 2.60 3.4196(19) 159 y

loop_
_geom_torsion_atom_site_label_1
_geom_torsion_atom_site_label_2
_geom_torsion_atom_site_label_3
_geom_torsion_atom_site_label_4
_geom_torsion
C8 O1 C1 N1 177.00(19)
C8 O1 C1 S1 -3.7(3)
C2 N1 C1 O1 -4.8(3)
C2 N1 C1 S1 175.85(18)
C1 N1 C2 C3 174.2(2)
C1 N1 C2 C7 -8.0(4)
C7 C2 C3 C4 -2.1(3)
N1 C2 C3 C4 175.9(2)
C2 C3 C4 C5 0.6(4)
C3 C4 C5 C6 1.1(4)
C3 C4 C5 Cl1 -178.97(19)
C4 C5 C6 C7 -1.4(4)
Cl1 C5 C6 C7 178.7(2)
C5 C6 C7 C2 -0.1(4)
C3 C2 C7 C6 1.8(4)
N1 C2 C7 C6 -176.0(2)
C1 O1 C8 C9 -175.0(2)

loop_
_cod_related_entry_id
_cod_related_entry_database
_cod_related_entry_code
1 ChemSpider 21125085
